data_7703991
loop_
_publ_author_name
'Wallach, C.'
'Mayer, K.'
'Henneberger, T.'
'Klein, W.'
'F\"assler, T F'

_publ_section_title
;
 Intermediates and products of the reaction of Zn(ii) organyls with tetrel
 element Zintl ions: cluster extension versus complexation.
;
_journal_issue 19
_journal_name_full 'Dalton transactions (Cambridge, England : 2003)'
_journal_page_first 6191
_journal_page_last 6198
_journal_paper_doi 10.1039/d0dt01096k
_journal_volume 49
_journal_year 2020
_chemical_formula_moiety 'C12 H24 K0.84 O6 Rb0.16, C18 H15 Zn'
_chemical_formula_sum 'C30 H39 K0.84 O6 Rb0.16 Zn'
_chemical_formula_weight 607.38
_space_group_crystal_system orthorhombic
_space_group_IT_number 29
_space_group_name_Hall 'P 2c -2ac'
_space_group_name_H-M_alt 'P c a 21'
_atom_sites_solution_hydrogens mixed
_atom_sites_solution_primary direct
_atom_sites_solution_secondary difmap
_audit_creation_method SHELXL-2014/7
_audit_update_record
;
2020-02-05 deposited with the CCDC.	2020-04-03 downloaded from the CCDC.
;
_cell_angle_alpha 90
_cell_angle_beta 90
_cell_angle_gamma 90
_cell_formula_units_Z 4
_cell_length_a 21.842(2)
_cell_length_b 7.2588(15)
_cell_length_c 18.322(3)
_cell_measurement_reflns_used 1926
_cell_measurement_temperature 120(2)
_cell_measurement_theta_max 32.9746
_cell_measurement_theta_min 2.7849
_cell_volume 2904.9(8)
_computing_cell_refinement
; 
 CrysAlis RED, Oxford Diffraction Ltd., Version 1.171.33.34d 
;
_computing_data_collection
; 
 CrysAlis CCD, Oxford Diffraction Ltd., Version 1.171.33.34d 
;
_computing_data_reduction
; 
 CrysAlis RED, Oxford Diffraction Ltd., Version 1.171.33.34d 
;
_computing_molecular_graphics 'DIAMOND 3.2k'
_computing_structure_refinement SHELXL-2014/7
_computing_structure_solution SHELXS-97
_diffrn_ambient_temperature 120(2)
_diffrn_detector_area_resol_mean 16.0238
_diffrn_measured_fraction_theta_full 0.999
_diffrn_measured_fraction_theta_max 0.999
_diffrn_measurement_device_type 'Oxford Xcalibur 3'
_diffrn_measurement_method '\w and \p scans'
_diffrn_radiation_monochromator graphite
_diffrn_radiation_source 'Enhance (Mo) X-ray Source'
_diffrn_radiation_type MoK\a
_diffrn_radiation_wavelength 0.71073
_diffrn_reflns_av_R_equivalents 0.1990
_diffrn_reflns_av_unetI/netI 0.3101
_diffrn_reflns_Laue_measured_fraction_full 0.999
_diffrn_reflns_Laue_measured_fraction_max 0.999
_diffrn_reflns_limit_h_max 26
_diffrn_reflns_limit_h_min -24
_diffrn_reflns_limit_k_max 8
_diffrn_reflns_limit_k_min -8
_diffrn_reflns_limit_l_max 22
_diffrn_reflns_limit_l_min -22
_diffrn_reflns_number 30260
_diffrn_reflns_point_group_measured_fraction_full 0.999
_diffrn_reflns_point_group_measured_fraction_max 0.999
_diffrn_reflns_theta_full 25.242
_diffrn_reflns_theta_max 26.000
_diffrn_reflns_theta_min 2.902
_exptl_absorpt_coefficient_mu 1.269
_exptl_absorpt_correction_T_max 1.00000
_exptl_absorpt_correction_T_min 0.54108
_exptl_absorpt_correction_type multi-scan
_exptl_absorpt_process_details
;
 CrysAlis RED, Oxford Diffraction Ltd., Version 1.171.33.34d 
 Empirical absorption correction using spherical harmonics,
 implemented in SCALE3 ABSPACK scaling algorithm. 
;
_exptl_crystal_colour red
_exptl_crystal_density_diffrn 1.389
_exptl_crystal_description block
_exptl_crystal_F_000 1275
_exptl_crystal_recrystallization_method 'Re-crystallisation from solvent: Ammonia'
_exptl_crystal_size_max 0.15
_exptl_crystal_size_mid 0.15
_exptl_crystal_size_min 0.1
_refine_diff_density_max 0.826
_refine_diff_density_min -0.486
_refine_diff_density_rms 0.070
_refine_ls_abs_structure_details
;
 Flack x determined using 570 quotients [(I+)-(I-)]/[(I+)+(I-)]
 (Parsons, Flack and Wagner, Acta Cryst. B69 (2013) 249-259).
;
_refine_ls_abs_structure_Flack 0.00(3)
_refine_ls_extinction_method none
_refine_ls_goodness_of_fit_ref 0.655
_refine_ls_hydrogen_treatment constr
_refine_ls_matrix_type full
_refine_ls_number_parameters 343
_refine_ls_number_reflns 5705
_refine_ls_number_restraints 72
_refine_ls_restrained_S_all 0.680
_refine_ls_R_factor_all 0.1647
_refine_ls_R_factor_gt 0.0540
_refine_ls_shift/su_max 0.000
_refine_ls_shift/su_mean 0.000
_refine_ls_structure_factor_coef Fsqd
_refine_ls_weighting_details 'w=1/[\s^2^(Fo^2^)+(0.0328P)^2^] where P=(Fo^2^+2Fc^2^)/3'
_refine_ls_weighting_scheme calc
_refine_ls_wR_factor_gt 0.0902
_refine_ls_wR_factor_ref 0.1059
_reflns_Friedel_coverage 0.935
_reflns_Friedel_fraction_full 0.999
_reflns_Friedel_fraction_max 0.999
_reflns_number_gt 1847
_reflns_number_total 5705
_reflns_threshold_expression 'I > 2\s(I)'
_cod_data_source_file d0dt01096k2.cif
_cod_data_source_block TH270
_cod_depositor_comments 'Adding full bibliography for 7703988--7703995.cif.'
_cod_database_code 7703991
_shelx_shelxl_version_number 2014/7
_shelx_space_group_comment
;
The symmetry employed for this shelxl refinement is uniquely defined
by the following loop, which should always be used as a source of
symmetry information in preference to the above space-group names.
They are only intended as comments.
;

loop_
_space_group_symop_operation_xyz
'x, y, z'
'-x, -y, z+1/2'
'-x+1/2, y, z+1/2'
'x+1/2, -y, z'

loop_
_atom_site_label
_atom_site_type_symbol
_atom_site_fract_x
_atom_site_fract_y
_atom_site_fract_z
_atom_site_U_iso_or_equiv
_atom_site_adp_type
_atom_site_occupancy
_atom_site_site_symmetry_order
_atom_site_calc_flag
_atom_site_refinement_flags_posn
_atom_site_refinement_flags_adp
_atom_site_refinement_flags_occupancy
_atom_site_disorder_assembly
_atom_site_disorder_group
K K 0.37656(10) 0.5763(4) 0.5000 0.0583(12) Uani 0.843(7) 1 d . . P . .
Rb Rb 0.37656(10) 0.5763(4) 0.5000 0.0583(12) Uani 0.157(7) 1 d . . P . .
O1 O 0.2912(7) 0.5501(16) 0.6190(7) 0.083(4) Uani 1 1 d . . . . .
O2 O 0.4130(6) 0.6549(14) 0.6406(6) 0.084(4) Uani 1 1 d . U . . .
O3 O 0.5018(4) 0.5906(15) 0.5304(8) 0.077(4) Uani 1 1 d . . . . .
O4 O 0.4578(5) 0.6039(12) 0.3813(6) 0.073(3) Uani 1 1 d . . . . .
O5 O 0.3333(6) 0.4833(14) 0.3615(6) 0.076(4) Uani 1 1 d . . . . .
O6 O 0.2502(4) 0.5450(14) 0.4749(7) 0.072(4) Uani 1 1 d . . . . .
C1 C 0.3105(9) 0.662(2) 0.6757(10) 0.104(7) Uani 1 1 d . U . . .
H1A H 0.2827 0.6466 0.7179 0.125 Uiso 1 1 calc R U . . .
H1B H 0.3086 0.7925 0.6600 0.125 Uiso 1 1 calc R U . . .
C2 C 0.3726(9) 0.618(2) 0.6977(11) 0.104(7) Uani 1 1 d . U . . .
H2A H 0.3840 0.6926 0.7409 0.124 Uiso 1 1 calc R U . . .
H2B H 0.3752 0.4864 0.7112 0.124 Uiso 1 1 calc R U . . .
C3 C 0.4735(11) 0.636(3) 0.6526(12) 0.123(9) Uani 1 1 d . U . . .
H3A H 0.4818 0.5058 0.6646 0.148 Uiso 1 1 calc R U . . .
H3B H 0.4844 0.7106 0.6961 0.148 Uiso 1 1 calc R U . . .
C4 C 0.5151(7) 0.692(2) 0.5910(15) 0.103(7) Uani 1 1 d . U . . .
H4A H 0.5097 0.8248 0.5803 0.124 Uiso 1 1 calc R U . . .
H4B H 0.5583 0.6717 0.6053 0.124 Uiso 1 1 calc R U . . .
C5 C 0.5352(6) 0.652(2) 0.4688(10) 0.083(6) Uani 1 1 d . U . . .
H5A H 0.5793 0.6283 0.4769 0.100 Uiso 1 1 calc R U . . .
H5B H 0.5295 0.7863 0.4632 0.100 Uiso 1 1 calc R U . . .
C6 C 0.5154(7) 0.558(2) 0.4002(9) 0.089(6) Uani 1 1 d . U . . .
H6A H 0.5437 0.5915 0.3601 0.107 Uiso 1 1 calc R U . . .
H6B H 0.5179 0.4225 0.4071 0.107 Uiso 1 1 calc R U . . .
C7 C 0.4343(8) 0.517(3) 0.3169(8) 0.079(6) Uani 1 1 d . U . . .
H7A H 0.4427 0.3829 0.3198 0.094 Uiso 1 1 calc R U . . .
H7B H 0.4563 0.5657 0.2739 0.094 Uiso 1 1 calc R U . . .
C8 C 0.3675(9) 0.544(2) 0.3058(10) 0.094(7) Uani 1 1 d . U . . .
H8A H 0.3594 0.6770 0.2986 0.112 Uiso 1 1 calc R U . . .
H8B H 0.3548 0.4790 0.2608 0.112 Uiso 1 1 calc R U . . .
C9 C 0.2686(8) 0.505(3) 0.3522(11) 0.089(6) Uani 1 1 d . U . . .
H9A H 0.2587 0.6369 0.3451 0.107 Uiso 1 1 calc R U . . .
H9B H 0.2550 0.4365 0.3085 0.107 Uiso 1 1 calc R U . . .
C10 C 0.2379(8) 0.437(2) 0.4149(12) 0.102(7) Uani 1 1 d . . . . .
H10A H 0.1932 0.4359 0.4058 0.123 Uiso 1 1 calc R U . . .
H10B H 0.2511 0.3091 0.4247 0.123 Uiso 1 1 calc R U . . .
C11 C 0.2156(7) 0.494(3) 0.5371(12) 0.090(8) Uani 1 1 d . U . . .
H11A H 0.2212 0.3614 0.5468 0.108 Uiso 1 1 calc R U . . .
H11B H 0.1716 0.5160 0.5272 0.108 Uiso 1 1 calc R U . . .
C12 C 0.2333(10) 0.597(3) 0.6001(13) 0.105(7) Uani 1 1 d . U . . .
H12A H 0.2311 0.7304 0.5895 0.127 Uiso 1 1 calc R U . . .
H12B H 0.2050 0.5697 0.6409 0.127 Uiso 1 1 calc R U . . .
Zn Zn 0.46561(5) 0.0014(3) 0.33874(17) 0.0398(3) Uani 1 1 d . . . . .
C13 C 0.4172(6) -0.006(2) 0.2453(8) 0.033(4) Uani 1 1 d . . . . .
C14 C 0.4333(6) -0.1002(19) 0.1801(9) 0.035(4) Uani 1 1 d . . . . .
H14 H 0.4695 -0.1729 0.1804 0.041 Uiso 1 1 calc R U . . .
C15 C 0.3993(7) -0.093(2) 0.1159(8) 0.046(4) Uani 1 1 d . . . . .
H15 H 0.4118 -0.1603 0.0741 0.055 Uiso 1 1 calc R U . . .
C16 C 0.3479(7) 0.013(2) 0.1141(8) 0.043(4) Uani 1 1 d . . . . .
H16 H 0.3255 0.0229 0.0697 0.051 Uiso 1 1 calc R U . . .
C17 C 0.3280(6) 0.1041(19) 0.1733(9) 0.041(4) Uani 1 1 d . . . . .
H17 H 0.2916 0.1756 0.1713 0.049 Uiso 1 1 calc R U . . .
C18 C 0.3615(6) 0.092(2) 0.2377(8) 0.039(4) Uani 1 1 d . . . . .
H18 H 0.3459 0.1531 0.2795 0.047 Uiso 1 1 calc R U . . .
C19 C 0.4168(7) 0.043(2) 0.4308(9) 0.038(5) Uani 1 1 d . . . . .
C20 C 0.3555(6) -0.005(2) 0.4332(7) 0.037(4) Uani 1 1 d . . . . .
H20 H 0.3376 -0.0534 0.3913 0.045 Uiso 1 1 d R U . . .
C21 C 0.3185(5) 0.0193(17) 0.4945(8) 0.044(4) Uani 1 1 d . . . . .
H21 H 0.2782 -0.0216 0.4933 0.052 Uiso 1 1 d R U . . .
C22 C 0.3408(7) 0.100(2) 0.5573(8) 0.040(4) Uani 1 1 d . . . . .
H22 H 0.3162 0.1188 0.5982 0.048 Uiso 1 1 d R U . . .
C23 C 0.4013(8) 0.156(2) 0.5555(8) 0.052(5) Uani 1 1 d . . . . .
H23 H 0.4184 0.2115 0.5965 0.063 Uiso 1 1 d R U . . .
C24 C 0.4362(6) 0.1259(19) 0.4932(9) 0.043(4) Uani 1 1 d . . . . .
H24 H 0.4766 0.1667 0.4938 0.052 Uiso 1 1 d R U . . .
C25 C 0.5585(4) 0.001(2) 0.3357(11) 0.031(2) Uani 1 1 d . . . . .
C26 C 0.5952(7) 0.0826(19) 0.3895(9) 0.039(4) Uani 1 1 d . . . . .
H26 H 0.5760 0.1406 0.4300 0.047 Uiso 1 1 calc R U . . .
C27 C 0.6589(7) 0.081(2) 0.3858(9) 0.042(4) Uani 1 1 d . . . . .
H27 H 0.6818 0.1425 0.4226 0.050 Uiso 1 1 calc R U . . .
C28 C 0.6887(5) -0.005(2) 0.3310(13) 0.047(4) Uani 1 1 d . . . . .
H28 H 0.7322 -0.0070 0.3302 0.057 Uiso 1 1 calc R U . . .
C29 C 0.6553(7) -0.092(2) 0.2753(9) 0.037(4) Uani 1 1 d . . . . .
H29 H 0.6749 -0.1549 0.2362 0.044 Uiso 1 1 calc R U . . .
C30 C 0.5921(7) -0.082(2) 0.2805(8) 0.038(4) Uani 1 1 d . . . . .
H30 H 0.5693 -0.1375 0.2422 0.045 Uiso 1 1 calc R U . . .

loop_
_atom_site_aniso_label
_atom_site_aniso_U_11
_atom_site_aniso_U_22
_atom_site_aniso_U_33
_atom_site_aniso_U_23
_atom_site_aniso_U_13
_atom_site_aniso_U_12
K 0.0379(15) 0.106(3) 0.0313(15) 0.0040(16) -0.0044(13) 0.0084(14)
Rb 0.0379(15) 0.106(3) 0.0313(15) 0.0040(16) -0.0044(13) 0.0084(14)
O1 0.124(12) 0.056(10) 0.068(9) 0.005(7) 0.042(9) -0.001(8)
O2 0.142(10) 0.055(8) 0.056(8) -0.003(6) -0.031(8) -0.024(7)
O3 0.047(7) 0.054(7) 0.131(12) 0.037(7) -0.040(7) -0.009(6)
O4 0.091(9) 0.046(7) 0.082(9) 0.018(6) 0.038(7) 0.015(7)
O5 0.124(10) 0.046(7) 0.057(9) 0.010(7) -0.017(7) -0.027(8)
O6 0.040(6) 0.067(9) 0.110(10) 0.013(7) -0.007(6) 0.004(5)
C1 0.161(16) 0.083(13) 0.068(12) 0.010(11) 0.046(12) -0.021(12)
C2 0.178(16) 0.051(11) 0.082(13) 0.008(10) 0.010(13) -0.017(11)
C3 0.160(15) 0.095(14) 0.114(15) -0.013(11) -0.068(14) 0.005(13)
C4 0.072(13) 0.065(11) 0.172(16) -0.004(14) -0.052(13) -0.008(9)
C5 0.016(7) 0.079(11) 0.154(15) 0.055(11) 0.005(9) -0.008(8)
C6 0.063(9) 0.074(10) 0.129(11) 0.049(9) 0.050(8) 0.034(8)
C7 0.147(13) 0.034(9) 0.055(11) -0.019(9) 0.066(9) -0.009(11)
C8 0.180(19) 0.061(14) 0.039(10) -0.008(9) 0.012(13) 0.007(13)
C9 0.134(13) 0.052(8) 0.082(14) 0.006(12) -0.084(12) 0.000(13)
C10 0.091(15) 0.070(15) 0.15(2) 0.031(14) -0.038(15) 0.000(10)
C11 0.020(8) 0.097(15) 0.152(19) 0.039(15) 0.018(11) 0.001(11)
C12 0.099(14) 0.088(12) 0.130(15) 0.027(12) 0.066(12) 0.028(11)
Zn 0.0314(6) 0.0476(7) 0.0403(7) -0.0022(11) 0.0024(11) 0.0003(11)
C13 0.017(9) 0.047(10) 0.034(10) 0.030(9) 0.004(7) 0.002(8)
C14 0.012(7) 0.036(9) 0.056(12) 0.000(9) 0.010(8) -0.013(7)
C15 0.046(10) 0.075(12) 0.017(9) 0.008(8) -0.002(7) -0.021(9)
C16 0.040(9) 0.057(12) 0.031(9) 0.008(11) -0.023(7) -0.018(9)
C17 0.029(8) 0.045(11) 0.048(11) 0.010(9) -0.014(8) -0.012(8)
C18 0.029(9) 0.052(11) 0.037(10) -0.004(8) 0.008(7) -0.005(8)
C19 0.042(11) 0.025(11) 0.046(12) -0.003(7) -0.032(9) 0.009(7)
C20 0.050(9) 0.050(11) 0.012(7) -0.007(8) -0.012(6) 0.017(10)
C21 0.029(7) 0.063(11) 0.039(9) -0.017(11) 0.006(6) -0.009(8)
C22 0.044(10) 0.041(11) 0.034(10) -0.007(8) 0.023(7) 0.015(9)
C23 0.071(13) 0.059(12) 0.026(10) -0.023(8) -0.001(8) -0.015(10)
C24 0.040(8) 0.061(12) 0.029(10) 0.009(9) -0.001(9) -0.014(8)
C25 0.045(6) 0.031(5) 0.018(5) -0.004(8) 0.010(10) 0.009(10)
C26 0.046(11) 0.022(8) 0.049(11) -0.021(9) 0.015(8) -0.008(9)
C27 0.035(10) 0.050(10) 0.041(10) 0.002(9) -0.004(7) -0.024(9)
C28 0.030(6) 0.041(7) 0.071(11) 0.020(11) 0.008(11) 0.006(10)
C29 0.030(10) 0.039(10) 0.042(10) -0.005(8) 0.018(8) -0.006(8)
C30 0.047(11) 0.046(11) 0.020(9) 0.011(8) -0.004(7) -0.022(10)

loop_
_atom_type_symbol
_atom_type_description
_atom_type_scat_dispersion_real
_atom_type_scat_dispersion_imag
_atom_type_scat_source
C C 0.0033 0.0016 'International Tables Vol C Tables 4.2.6.8 and 6.1.1.4'
H H 0.0000 0.0000 'International Tables Vol C Tables 4.2.6.8 and 6.1.1.4'
O O 0.0106 0.0060 'International Tables Vol C Tables 4.2.6.8 and 6.1.1.4'
K K 0.2009 0.2494 'International Tables Vol C Tables 4.2.6.8 and 6.1.1.4'
Rb Rb -0.9393 2.9676 'International Tables Vol C Tables 4.2.6.8 and 6.1.1.4'
Zn Zn 0.2839 1.4301 'International Tables Vol C Tables 4.2.6.8 and 6.1.1.4'

loop_
_geom_angle_atom_site_label_1
_geom_angle_atom_site_label_2
_geom_angle_atom_site_label_3
_geom_angle
_geom_angle_site_symmetry_1
_geom_angle_site_symmetry_3
_geom_angle_publ_flag
O2 K O5 176.2(4) . . ?
O2 K O3 61.5(4) . . ?
O5 K O3 121.4(4) . . ?
O2 K O6 117.0(4) . . ?
O5 K O6 59.9(4) . . ?
O3 K O6 176.7(3) . . ?
O2 K O4 121.7(4) . . ?
O5 K O4 61.8(4) . . ?
O3 K O4 62.2(4) . . ?
O6 K O4 120.0(4) . . ?
O2 K O1 59.5(4) . . ?
O5 K O1 117.0(4) . . ?
O3 K O1 119.1(4) . . ?
O6 K O1 58.7(4) . . ?
O4 K O1 178.7(4) . . ?
O2 K C23 81.6(3) . . ?
O5 K C23 96.5(3) . . ?
O3 K C23 79.1(4) . . ?
O6 K C23 97.9(4) . . ?
O4 K C23 101.7(3) . . ?
O1 K C23 79.0(4) . . ?
O2 K C20 101.3(3) . 1_565 ?
O5 K C20 80.7(3) . 1_565 ?
O3 K C20 100.1(3) . 1_565 ?
O6 K C20 82.9(3) . 1_565 ?
O4 K C20 74.7(3) . 1_565 ?
O1 K C20 104.5(3) . 1_565 ?
C23 K C20 176.2(4) . 1_565 ?
O2 K C21 86.6(3) . 1_565 ?
O5 K C21 94.3(3) . 1_565 ?
O3 K C21 109.3(3) . 1_565 ?
O6 K C21 73.2(3) . 1_565 ?
O4 K C21 98.2(3) . 1_565 ?
O1 K C21 81.1(3) . 1_565 ?
C23 K C21 160.0(4) . 1_565 ?
C20 K C21 23.6(3) 1_565 1_565 ?
O2 K C24 96.8(4) . . ?
O5 K C24 82.4(3) . . ?
O3 K C24 71.3(3) . . ?
O6 K C24 106.4(3) . . ?
O4 K C24 78.8(3) . . ?
O1 K C24 101.9(3) . . ?
C23 K C24 23.3(3) . . ?
C20 K C24 153.0(3) 1_565 . ?
C21 K C24 176.3(4) 1_565 . ?
O2 K C3 20.3(4) . . ?
O5 K C3 162.2(5) . . ?
O3 K C3 41.5(4) . . ?
O6 K C3 136.8(5) . . ?
O4 K C3 103.0(5) . . ?
O1 K C3 78.3(5) . . ?
C23 K C3 76.7(5) . . ?
C20 K C3 105.2(5) 1_565 . ?
C21 K C3 97.4(4) 1_565 . ?
C24 K C3 85.5(5) . . ?
C12 O1 C1 109.3(17) . . ?
C12 O1 K 113.3(11) . . ?
C1 O1 K 109.3(11) . . ?
C3 O2 C2 118.7(16) . . ?
C3 O2 K 114.6(12) . . ?
C2 O2 K 118.6(10) . . ?
C4 O3 C5 111.7(15) . . ?
C4 O3 K 113.0(10) . . ?
C5 O3 K 110.9(8) . . ?
C6 O4 C7 115.8(14) . . ?
C6 O4 K 111.9(9) . . ?
C7 O4 K 112.2(8) . . ?
C8 O5 C9 115.0(13) . . ?
C8 O5 K 115.2(9) . . ?
C9 O5 K 114.5(10) . . ?
C10 O6 C11 113.0(14) . . ?
C10 O6 K 111.7(10) . . ?
C11 O6 K 114.5(9) . . ?
O1 C1 C2 111.4(17) . . ?
O2 C2 C1 110.0(17) . . ?
O2 C3 C4 116.4(18) . . ?
O2 C3 K 45.2(9) . . ?
C4 C3 K 78.6(12) . . ?
O3 C4 C3 109.7(15) . . ?
O3 C5 C6 112.2(12) . . ?
O4 C6 C5 111.8(13) . . ?
O4 C7 C8 113.9(13) . . ?
O5 C8 C7 113.5(16) . . ?
C10 C9 O5 109.4(14) . . ?
O6 C10 C9 110.9(17) . . ?
O6 C11 C12 111.8(16) . . ?
O1 C12 C11 109.3(16) . . ?
C13 Zn C19 115.9(4) . . ?
C13 Zn C25 120.1(7) . . ?
C19 Zn C25 123.5(7) . . ?
C18 C13 C14 111.8(13) . . ?
C18 C13 Zn 121.5(12) . . ?
C14 C13 Zn 126.6(11) . . ?
C15 C14 C13 124.0(13) . . ?
C16 C15 C14 118.9(14) . . ?
C17 C16 C15 121.6(14) . . ?
C16 C17 C18 118.9(14) . . ?
C17 C18 C13 124.7(14) . . ?
C24 C19 C20 112.7(15) . . ?
C24 C19 Zn 127.1(12) . . ?
C20 C19 Zn 120.1(11) . . ?
C24 C19 Rb 101.0(10) . 1_545 ?
C20 C19 Rb 62.2(8) . 1_545 ?
Zn C19 Rb 105.9(5) . 1_545 ?
C19 C20 C21 123.7(13) . . ?
C19 C20 Rb 96.1(9) . 1_545 ?
C21 C20 Rb 84.1(8) . 1_545 ?
C19 C20 K 96.1(9) . 1_545 ?
C21 C20 K 84.1(8) . 1_545 ?
C22 C21 C20 121.4(12) . . ?
C22 C21 Rb 104.1(9) . 1_545 ?
C20 C21 Rb 72.3(8) . 1_545 ?
C22 C21 K 104.1(9) . 1_545 ?
C20 C21 K 72.3(8) . 1_545 ?
C23 C22 C21 116.2(13) . . ?
C22 C23 C24 119.9(13) . . ?
C22 C23 K 97.0(10) . . ?
C24 C23 K 88.9(9) . . ?
C19 C24 C23 126.0(13) . . ?
C19 C24 K 109.0(9) . . ?
C23 C24 K 67.8(9) . . ?
C30 C25 C26 113.1(8) . . ?
C30 C25 Zn 123.3(12) . . ?
C26 C25 Zn 123.5(12) . . ?
C27 C26 C25 122.3(13) . . ?
C28 C27 C26 121.3(14) . . ?
C27 C28 C29 120.0(10) . . ?
C30 C29 C28 116.2(14) . . ?
C29 C30 C25 127.0(14) . . ?

loop_
_geom_bond_atom_site_label_1
_geom_bond_atom_site_label_2
_geom_bond_distance
_geom_bond_site_symmetry_2
_geom_bond_publ_flag
K O2 2.756(10) . ?
K O5 2.790(10) . ?
K O3 2.793(10) . ?
K O6 2.808(9) . ?
K O4 2.814(10) . ?
K O1 2.876(12) . ?
K C23 3.262(15) . ?
K C20 3.311(15) 1_565 ?
K C21 3.458(13) 1_565 ?
K C24 3.522(14) . ?
K C3 3.53(2) . ?
O1 C12 1.35(2) . ?
O1 C1 1.384(19) . ?
O2 C3 1.35(2) . ?
O2 C2 1.394(17) . ?
O3 C4 1.36(2) . ?
O3 C5 1.415(16) . ?
O4 C6 1.347(16) . ?
O4 C7 1.435(16) . ?
O5 C8 1.339(17) . ?
O5 C9 1.432(15) . ?
O6 C10 1.376(17) . ?
O6 C11 1.415(18) . ?
C1 C2 1.450(19) . ?
C3 C4 1.50(3) . ?
C5 C6 1.50(2) . ?
C7 C8 1.49(2) . ?
C9 C10 1.42(2) . ?
C11 C12 1.43(2) . ?
Zn C13 2.013(14) . ?
Zn C19 2.018(17) . ?
Zn C25 2.030(8) . ?
C13 C18 1.414(18) . ?
C13 C14 1.420(19) . ?
C14 C15 1.392(18) . ?
C15 C16 1.362(17) . ?
C16 C17 1.343(19) . ?
C17 C18 1.391(17) . ?
C19 C24 1.361(19) . ?
C19 C20 1.383(19) . ?
C19 Rb 3.720(15) 1_545 ?
C20 C21 1.393(16) . ?
C20 Rb 3.311(15) 1_545 ?
C20 K 3.311(15) 1_545 ?
C21 C22 1.382(17) . ?
C21 Rb 3.458(13) 1_545 ?
C21 K 3.458(13) 1_545 ?
C22 C23 1.381(18) . ?
C23 C24 1.392(18) . ?
C25 C30 1.387(19) . ?
C25 C26 1.401(19) . ?
C26 C27 1.392(17) . ?
C27 C28 1.35(2) . ?
C28 C29 1.41(2) . ?
C29 C30 1.386(17) . ?
